data_7101747
loop_
_publ_author_name
'Pandarus, Valerica'
'Zargarian, Davit'

_publ_section_title
;
 New pincer-type diphosphinito (POCOP) complexes of NiII and NiIII.
;
_journal_issue 9
_journal_name_full 'Chemical communications (Cambridge, England)'
_journal_page_first 978
_journal_page_last 980
_journal_paper_doi 10.1039/b613812h
_journal_year 2007
_chemical_absolute_configuration rmad
_chemical_compound_source 'Synthesized by the authors. See text'
_chemical_formula_moiety 'C15 H33 Br Ni O2 P2'
_chemical_formula_sum 'C15 H33 Br Ni O2 P2'
_chemical_formula_weight 445.97
_chemical_name_systematic
;
?
;
_space_group_IT_number 19
_symmetry_cell_setting orthorhombic
_symmetry_space_group_name_Hall 'P 2ac 2ab'
_symmetry_space_group_name_H-M 'P 21 21 21'
_atom_sites_solution_hydrogens geom
_atom_sites_solution_primary direct
_atom_sites_solution_secondary difmap
_audit_creation_method SHELXL-97
_cell_angle_alpha 90.00
_cell_angle_beta 90.00
_cell_angle_gamma 90.00
_cell_formula_units_Z 4
_cell_length_a 8.7081(1)
_cell_length_b 13.9372(2)
_cell_length_c 17.1214(2)
_cell_measurement_reflns_used 19980
_cell_measurement_temperature 100(2)
_cell_measurement_theta_max 72.86
_cell_measurement_theta_min 2.58
_cell_volume 2077.97(5)
_computing_cell_refinement 'SMART (Bruker, 1999)'
_computing_data_collection 'SMART (Bruker, 1999)'
_computing_data_reduction 'SAINT (Bruker, 1999)'
_computing_molecular_graphics 'SHELXTL (Bruker, 1997)'
_computing_publication_material 'UdMX (local program)'
_computing_structure_refinement 'SHELXL97 (Sheldrick, 1997)'
_computing_structure_solution 'SHELXS97 (Sheldrick, 1997)'
_diffrn_ambient_temperature 100(2)
_diffrn_detector_area_resol_mean 5.5
_diffrn_measured_fraction_theta_full 0.997
_diffrn_measured_fraction_theta_max 0.997
_diffrn_measurement_device_type 'Bruker Smart 2000'
_diffrn_measurement_method \w
_diffrn_radiation_monochromator graphite
_diffrn_radiation_source 'Sealed Tube'
_diffrn_radiation_type CuK\a
_diffrn_radiation_wavelength 1.54178
_diffrn_reflns_av_R_equivalents 0.044
_diffrn_reflns_av_sigmaI/netI 0.0395
_diffrn_reflns_limit_h_max 10
_diffrn_reflns_limit_h_min -10
_diffrn_reflns_limit_k_max 17
_diffrn_reflns_limit_k_min -16
_diffrn_reflns_limit_l_max 21
_diffrn_reflns_limit_l_min -21
_diffrn_reflns_number 25133
_diffrn_reflns_theta_full 72.85
_diffrn_reflns_theta_max 72.85
_diffrn_reflns_theta_min 4.09
_diffrn_standards_decay_% -0.25
_diffrn_standards_number 192
_exptl_absorpt_coefficient_mu 5.062
_exptl_absorpt_correction_T_max 0.780
_exptl_absorpt_correction_T_min 0.610
_exptl_absorpt_correction_type multi-scan
_exptl_absorpt_process_details 'Sadabs (Sheldrick,1996)'
_exptl_crystal_colour yellow
_exptl_crystal_density_diffrn 1.426
_exptl_crystal_density_method 'not measured'
_exptl_crystal_description block
_exptl_crystal_F_000 928
_exptl_crystal_size_max 0.13
_exptl_crystal_size_mid 0.11
_exptl_crystal_size_min 0.07
_refine_diff_density_max 0.899
_refine_diff_density_min -0.411
_refine_diff_density_rms 0.084
_refine_ls_abs_structure_details 'Flack H D (1983), 1750 Friedel Pairs'
_refine_ls_abs_structure_Flack 0.02(2)
_refine_ls_extinction_method none
_refine_ls_goodness_of_fit_ref 0.986
_refine_ls_hydrogen_treatment constr
_refine_ls_matrix_type full
_refine_ls_number_parameters 198
_refine_ls_number_reflns 4116
_refine_ls_number_restraints 0
_refine_ls_restrained_S_all 0.986
_refine_ls_R_factor_all 0.0322
_refine_ls_R_factor_gt 0.0298
_refine_ls_shift/su_max 0.002
_refine_ls_shift/su_mean 0.000
_refine_ls_structure_factor_coef Fsqd
_refine_ls_weighting_details 'calc w=1/[\s^2^(Fo^2^)+(0.0444P)^2^] where P=(Fo^2^+2Fc^2^)/3'
_refine_ls_weighting_scheme calc
_refine_ls_wR_factor_gt 0.0698
_refine_ls_wR_factor_ref 0.0709
_reflns_number_gt 3847
_reflns_number_total 4116
_reflns_threshold_expression I>2\s(I)
_cod_data_source_file b613812h.txt
_cod_data_source_block valer4
_cod_depositor_comments
;
The following automatic conversions were performed:
'_symmetry_cell_setting' value 'Orthorhombic' changed to 'orthorhombic'
according to '/home/saulius/struct/CIF-dictionaries/cif_core.dic'
dictionary named 'cif_core.dic' version 2.4.1 from
2010-06-29.

'_geom_bond_publ_flag' value 'Y' changed to 'y' according to
'/home/saulius/struct/CIF-dictionaries/cif_core.dic' dictionary named
'cif_core.dic' version 2.4.1 from 2010-06-29 (22
times).

'_geom_angle_publ_flag' value 'Y' changed to 'y' according to
'/home/saulius/struct/CIF-dictionaries/cif_core.dic' dictionary named
'cif_core.dic' version 2.4.1 from 2010-06-29 (37
times).

'_geom_torsion_publ_flag' value 'Y' changed to 'y' according to
'/home/saulius/struct/CIF-dictionaries/cif_core.dic' dictionary named
'cif_core.dic' version 2.4.1 from 2010-06-29 (58 times).

Automatic conversion script
Id: cif_fix_enum 1527 2010-12-29 10:47:43Z saulius 
;
_cod_original_sg_symbol_H-M P212121
_cod_database_code 7101747

loop_
_symmetry_equiv_pos_as_xyz
'x, y, z'
'-x+1/2, -y, z+1/2'
'-x, y+1/2, -z+1/2'
'x+1/2, -y+1/2, -z'

loop_
_atom_site_label
_atom_site_type_symbol
_atom_site_fract_x
_atom_site_fract_y
_atom_site_fract_z
_atom_site_U_iso_or_equiv
_atom_site_adp_type
_atom_site_occupancy
_atom_site_symmetry_multiplicity
_atom_site_calc_flag
_atom_site_refinement_flags
Ni1 Ni 0.33993(6) 0.12888(3) 0.19402(3) 0.01674(11) Uani 1 1 d .
Br1 Br 0.41283(5) 0.28783(2) 0.168409(18) 0.03028(10) Uani 1 1 d .
P1 P 0.41059(9) 0.06901(5) 0.08352(4) 0.01604(13) Uani 1 1 d .
P2 P 0.25504(9) 0.15422(5) 0.31029(4) 0.01833(15) Uani 1 1 d .
O1 O 0.3906(3) -0.04734(14) 0.08990(11) 0.0239(5) Uani 1 1 d .
O2 O 0.2025(3) 0.05050(15) 0.34527(12) 0.0283(5) Uani 1 1 d .
C1 C 0.3465(4) -0.07729(19) 0.16684(18) 0.0264(6) Uani 1 1 d .
H1A H 0.4397 -0.0974 0.1957 0.032 Uiso 1 1 calc R
H1B H 0.2787 -0.1340 0.1623 0.032 Uiso 1 1 calc R
C2 C 0.2653(5) -0.0020(2) 0.2134(2) 0.0387(9) Uani 1 1 d .
H2 H 0.1584 -0.0020 0.1920 0.046 Uiso 1 1 calc R
C3 C 0.2462(4) -0.0286(2) 0.29647(18) 0.0285(7) Uani 1 1 d .
H3A H 0.1669 -0.0793 0.3005 0.034 Uiso 1 1 calc R
H3B H 0.3440 -0.0557 0.3160 0.034 Uiso 1 1 calc R
C4 C 0.6105(3) 0.0843(2) 0.05328(19) 0.0264(7) Uani 1 1 d .
H4 H 0.6223 0.1520 0.0350 0.032 Uiso 1 1 calc R
C5 C 0.2940(3) 0.0957(2) -0.00274(16) 0.0201(6) Uani 1 1 d .
H5 H 0.3128 0.0439 -0.0421 0.024 Uiso 1 1 calc R
C6 C 0.0779(4) 0.2226(2) 0.32566(17) 0.0267(6) Uani 1 1 d .
H6 H 0.0373 0.2059 0.3786 0.032 Uiso 1 1 calc R
C7 C 0.3945(4) 0.1999(2) 0.38199(16) 0.0267(7) Uani 1 1 d .
H7 H 0.4204 0.2673 0.3669 0.032 Uiso 1 1 calc R
C8 C 0.7152(4) 0.0714(3) 0.1235(2) 0.0384(9) Uani 1 1 d .
H8A H 0.7119 0.0044 0.1408 0.058 Uiso 1 1 calc R
H8B H 0.6806 0.1132 0.1660 0.058 Uiso 1 1 calc R
H8C H 0.8206 0.0883 0.1090 0.058 Uiso 1 1 calc R
C9 C 0.6550(4) 0.0193(3) -0.0147(2) 0.0417(9) Uani 1 1 d .
H9A H 0.7594 0.0349 -0.0319 0.063 Uiso 1 1 calc R
H9B H 0.5832 0.0290 -0.0581 0.063 Uiso 1 1 calc R
H9C H 0.6511 -0.0479 0.0022 0.063 Uiso 1 1 calc R
C10 C 0.3370(4) 0.1917(2) -0.04047(17) 0.0275(7) Uani 1 1 d .
H10A H 0.2665 0.2052 -0.0837 0.041 Uiso 1 1 calc R
H10B H 0.4424 0.1883 -0.0604 0.041 Uiso 1 1 calc R
H10C H 0.3296 0.2429 -0.0015 0.041 Uiso 1 1 calc R
C11 C 0.1240(3) 0.0930(2) 0.0191(2) 0.0303(7) Uani 1 1 d .
H11A H 0.1022 0.1436 0.0573 0.045 Uiso 1 1 calc R
H11B H 0.0991 0.0304 0.0419 0.045 Uiso 1 1 calc R
H11C H 0.0616 0.1033 -0.0278 0.045 Uiso 1 1 calc R
C12 C -0.0422(4) 0.1904(3) 0.2646(2) 0.0408(9) Uani 1 1 d .
H12A H -0.1405 0.2219 0.2755 0.061 Uiso 1 1 calc R
H12B H -0.0552 0.1207 0.2674 0.061 Uiso 1 1 calc R
H12C H -0.0069 0.2083 0.2122 0.061 Uiso 1 1 calc R
C13 C 0.1031(5) 0.3301(2) 0.3232(2) 0.0427(9) Uani 1 1 d .
H13A H 0.1434 0.3484 0.2719 0.064 Uiso 1 1 calc R
H13B H 0.1770 0.3485 0.3638 0.064 Uiso 1 1 calc R
H13C H 0.0054 0.3631 0.3324 0.064 Uiso 1 1 calc R
C14 C 0.3310(5) 0.2024(3) 0.46580(18) 0.0381(8) Uani 1 1 d .
H14A H 0.2994 0.1376 0.4813 0.057 Uiso 1 1 calc R
H14B H 0.2422 0.2455 0.4680 0.057 Uiso 1 1 calc R
H14C H 0.4108 0.2256 0.5014 0.057 Uiso 1 1 calc R
C15 C 0.5400(4) 0.1412(3) 0.3761(2) 0.0440(9) Uani 1 1 d .
H15A H 0.6184 0.1686 0.4106 0.066 Uiso 1 1 calc R
H15B H 0.5772 0.1422 0.3221 0.066 Uiso 1 1 calc R
H15C H 0.5187 0.0749 0.3917 0.066 Uiso 1 1 calc R

loop_
_atom_site_aniso_label
_atom_site_aniso_U_11
_atom_site_aniso_U_22
_atom_site_aniso_U_33
_atom_site_aniso_U_23
_atom_site_aniso_U_13
_atom_site_aniso_U_12
Ni1 0.0244(2) 0.0141(2) 0.0117(2) -0.00009(17) 0.00182(18) -0.0008(2)
Br1 0.0520(2) 0.01826(14) 0.02060(15) -0.00188(11) 0.00850(15) -0.01187(16)
P1 0.0199(3) 0.0152(3) 0.0130(3) -0.0011(2) 0.0014(3) 0.0002(3)
P2 0.0256(3) 0.0169(3) 0.0125(3) -0.0006(2) 0.0024(3) -0.0015(3)
O1 0.0376(12) 0.0152(9) 0.0189(10) -0.0015(7) 0.0043(9) 0.0027(9)
O2 0.0492(14) 0.0192(10) 0.0166(11) -0.0010(8) 0.0091(9) -0.0056(10)
C1 0.0392(16) 0.0172(13) 0.0226(15) 0.0023(12) 0.0056(14) 0.0028(14)
C2 0.068(3) 0.0196(15) 0.0281(18) 0.0020(13) 0.0126(17) -0.0033(18)
C3 0.0462(19) 0.0171(13) 0.0221(15) 0.0004(11) 0.0058(14) -0.0007(14)
C4 0.0213(15) 0.0286(15) 0.0293(16) -0.0047(12) 0.0077(12) -0.0022(13)
C5 0.0282(15) 0.0182(13) 0.0137(13) -0.0004(10) -0.0027(11) 0.0015(12)
C6 0.0279(14) 0.0274(15) 0.0250(15) -0.0059(12) 0.0070(13) 0.0028(14)
C7 0.0340(17) 0.0323(16) 0.0137(13) -0.0013(11) -0.0031(12) -0.0115(16)
C8 0.0200(15) 0.049(2) 0.046(2) -0.0078(18) -0.0058(14) 0.0053(16)
C9 0.0311(17) 0.050(2) 0.044(2) -0.0169(17) 0.0156(16) -0.0005(19)
C10 0.0429(18) 0.0217(15) 0.0178(15) 0.0009(11) -0.0026(14) 0.0021(15)
C11 0.0262(17) 0.0373(18) 0.0275(16) -0.0014(13) -0.0034(12) 0.0059(14)
C12 0.0236(17) 0.053(2) 0.046(2) -0.0069(17) -0.0019(14) 0.0064(17)
C13 0.051(2) 0.0278(16) 0.049(2) -0.0035(15) 0.007(2) 0.0097(17)
C14 0.053(2) 0.045(2) 0.0159(16) -0.0046(14) -0.0010(15) -0.015(2)
C15 0.0382(19) 0.061(3) 0.0327(19) -0.0044(18) -0.0107(15) 0.001(2)

loop_
_atom_type_symbol
_atom_type_description
_atom_type_scat_dispersion_real
_atom_type_scat_dispersion_imag
_atom_type_scat_source
C C 0.0181 0.0091 'International Tables Vol C Tables 4.2.6.8 and 6.1.1.4'
H H 0.0000 0.0000 'International Tables Vol C Tables 4.2.6.8 and 6.1.1.4'
O O 0.0492 0.0322 'International Tables Vol C Tables 4.2.6.8 and 6.1.1.4'
P P 0.2955 0.4335 'International Tables Vol C Tables 4.2.6.8 and 6.1.1.4'
Ni Ni -3.0029 0.5091 'International Tables Vol C Tables 4.2.6.8 and 6.1.1.4'
Br Br -0.6763 1.2805 'International Tables Vol C Tables 4.2.6.8 and 6.1.1.4'

loop_
_geom_angle_atom_site_label_1
_geom_angle_atom_site_label_2
_geom_angle_atom_site_label_3
_geom_angle
_geom_angle_publ_flag
C2 NI1 P2 83.28(10) y
C2 NI1 P1 83.28(10) y
P2 NI1 P1 166.50(3) y
C2 NI1 BR1 176.29(14) y
P2 NI1 BR1 96.36(3) y
P1 NI1 BR1 97.13(3) y
O1 P1 C4 103.64(13) y
O1 P1 C5 101.33(12) y
C4 P1 C5 106.01(14) y
O1 P1 NI1 107.14(8) y
C4 P1 NI1 118.35(10) y
C5 P1 NI1 118.09(10) y
O2 P2 C6 99.93(13) y
O2 P2 C7 104.28(13) y
C6 P2 C7 106.24(15) y
O2 P2 NI1 106.89(8) y
C6 P2 NI1 120.48(10) y
C7 P2 NI1 116.56(11) y
C1 O1 P1 112.25(17) y
C3 O2 P2 113.17(18) y
O1 C1 C2 114.3(2) y
O1 C1 H1A 108.7 ?
C2 C1 H1A 108.7 ?
O1 C1 H1B 108.7 ?
C2 C1 H1B 108.7 ?
H1A C1 H1B 107.6 ?
C3 C2 C1 112.9(3) y
C3 C2 NI1 115.6(2) y
C1 C2 NI1 113.9(2) y
C3 C2 H2 104.2 ?
C1 C2 H2 104.2 ?
NI1 C2 H2 104.2 ?
O2 C3 C2 113.4(3) y
O2 C3 H3A 108.9 ?
C2 C3 H3A 108.9 ?
O2 C3 H3B 108.9 ?
C2 C3 H3B 108.9 ?
H3A C3 H3B 107.7 ?
C8 C4 C9 112.4(3) y
C8 C4 P1 109.5(2) y
C9 C4 P1 112.9(2) y
C8 C4 H4 107.2 ?
C9 C4 H4 107.2 ?
P1 C4 H4 107.2 ?
C11 C5 C10 111.2(3) y
C11 C5 P1 109.6(2) y
C10 C5 P1 112.5(2) y
C11 C5 H5 107.8 ?
C10 C5 H5 107.8 ?
P1 C5 H5 107.8 ?
C13 C6 C12 111.5(3) y
C13 C6 P2 112.8(2) y
C12 C6 P2 108.7(2) y
C13 C6 H6 107.8 ?
C12 C6 H6 107.8 ?
P2 C6 H6 107.8 ?
C15 C7 C14 112.1(3) y
C15 C7 P2 108.7(2) y
C14 C7 P2 113.1(2) y
C15 C7 H7 107.5 ?
C14 C7 H7 107.5 ?
P2 C7 H7 107.5 ?
C4 C8 H8A 109.5 ?
C4 C8 H8B 109.5 ?
H8A C8 H8B 109.5 ?
C4 C8 H8C 109.5 ?
H8A C8 H8C 109.5 ?
H8B C8 H8C 109.5 ?
C4 C9 H9A 109.5 ?
C4 C9 H9B 109.5 ?
H9A C9 H9B 109.5 ?
C4 C9 H9C 109.5 ?
H9A C9 H9C 109.5 ?
H9B C9 H9C 109.5 ?
C5 C10 H10A 109.5 ?
C5 C10 H10B 109.5 ?
H10A C10 H10B 109.5 ?
C5 C10 H10C 109.5 ?
H10A C10 H10C 109.5 ?
H10B C10 H10C 109.5 ?
C5 C11 H11A 109.5 ?
C5 C11 H11B 109.5 ?
H11A C11 H11B 109.5 ?
C5 C11 H11C 109.5 ?
H11A C11 H11C 109.5 ?
H11B C11 H11C 109.5 ?
C6 C12 H12A 109.5 ?
C6 C12 H12B 109.5 ?
H12A C12 H12B 109.5 ?
C6 C12 H12C 109.5 ?
H12A C12 H12C 109.5 ?
H12B C12 H12C 109.5 ?
C6 C13 H13A 109.5 ?
C6 C13 H13B 109.5 ?
H13A C13 H13B 109.5 ?
C6 C13 H13C 109.5 ?
H13A C13 H13C 109.5 ?
H13B C13 H13C 109.5 ?
C7 C14 H14A 109.5 ?
C7 C14 H14B 109.5 ?
H14A C14 H14B 109.5 ?
C7 C14 H14C 109.5 ?
H14A C14 H14C 109.5 ?
H14B C14 H14C 109.5 ?
C7 C15 H15A 109.5 ?
C7 C15 H15B 109.5 ?
H15A C15 H15B 109.5 ?
C7 C15 H15C 109.5 ?
H15A C15 H15C 109.5 ?
H15B C15 H15C 109.5 ?

loop_
_geom_bond_atom_site_label_1
_geom_bond_atom_site_label_2
_geom_bond_distance
_geom_bond_publ_flag
Ni1 C2 1.964(3) y
Ni1 P2 2.1527(8) y
Ni1 P1 2.1574(8) y
Ni1 Br1 2.3458(5) y
P1 O1 1.635(2) y
P1 C4 1.829(3) y
P1 C5 1.830(3) y
P2 O2 1.630(2) y
P2 C6 1.833(3) y
P2 C7 1.840(3) y
O1 C1 1.434(3) y
O2 C3 1.435(3) y
C1 C2 1.495(4) y
C1 H1a 0.99 ?
C1 H1b 0.99 ?
C2 C3 1.480(4) y
C2 H2 1 ?
C3 H3a 0.99 ?
C3 H3b 0.99 ?
C4 C8 1.520(5) y
C4 C9 1.525(4) y
C4 H4 1 ?
C5 C11 1.528(4) y
C5 C10 1.532(4) y
C5 H5 1 ?
C6 C13 1.515(4) y
C6 C12 1.545(4) y
C6 H6 1 ?
C7 C15 1.511(5) y
C7 C14 1.538(4) y
C7 H7 1 ?
C8 H8a 0.98 ?
C8 H8b 0.98 ?
C8 H8c 0.98 ?
C9 H9a 0.98 ?
C9 H9b 0.98 ?
C9 H9c 0.98 ?
C10 H10a 0.98 ?
C10 H10b 0.98 ?
C10 H10c 0.98 ?
C11 H11a 0.98 ?
C11 H11b 0.98 ?
C11 H11c 0.98 ?
C12 H12a 0.98 ?
C12 H12b 0.98 ?
C12 H12c 0.98 ?
C13 H13a 0.98 ?
C13 H13b 0.98 ?
C13 H13c 0.98 ?
C14 H14a 0.98 ?
C14 H14b 0.98 ?
C14 H14c 0.98 ?
C15 H15a 0.98 ?
C15 H15b 0.98 ?
C15 H15c 0.98 ?

loop_
_geom_torsion_atom_site_label_1
_geom_torsion_atom_site_label_2
_geom_torsion_atom_site_label_3
_geom_torsion_atom_site_label_4
_geom_torsion
_geom_torsion_publ_flag
C2 NI1 P1 O1 -10.48(16) y
P2 NI1 P1 O1 -5.2(2) y
BR1 NI1 P1 O1 173.23(9) y
C2 NI1 P1 C4 -127.02(18) y
P2 NI1 P1 C4 -121.69(19) y
BR1 NI1 P1 C4 56.70(12) y
C2 NI1 P1 C5 102.95(17) y
P2 NI1 P1 C5 108.28(19) y
BR1 NI1 P1 C5 -73.34(11) y
C2 NI1 P2 O2 6.55(16) y
P1 NI1 P2 O2 1.2(2) y
BR1 NI1 P2 O2 -177.17(9) y
C2 NI1 P2 C6 -106.27(18) y
P1 NI1 P2 C6 -111.60(19) y
BR1 NI1 P2 C6 70.01(12) y
C2 NI1 P2 C7 122.66(18) y
P1 NI1 P2 C7 117.33(19) y
BR1 NI1 P2 C7 -61.06(12) y
C4 P1 O1 C1 120.7(2) y
C5 P1 O1 C1 -129.5(2) y
NI1 P1 O1 C1 -5.2(2) y
C6 P2 O2 C3 134.8(2) y
C7 P2 O2 C3 -115.4(2) y
NI1 P2 O2 C3 8.6(2) y
P1 O1 C1 C2 24.7(4) y
O1 C1 C2 C3 -169.7(3) y
O1 C1 C2 NI1 -35.2(4) y
P2 NI1 C2 C3 -21.0(3) y
P1 NI1 C2 C3 157.8(3) y
P2 NI1 C2 C1 -154.2(3) y
P1 NI1 C2 C1 24.5(3) y
P2 O2 C3 C2 -25.2(4) y
C1 C2 C3 O2 166.0(3) y
NI1 C2 C3 O2 32.3(4) y
O1 P1 C4 C8 -78.4(2) y
C5 P1 C4 C8 175.4(2) y
NI1 P1 C4 C8 40.0(3) y
O1 P1 C4 C9 47.7(3) y
C5 P1 C4 C9 -58.6(3) y
NI1 P1 C4 C9 166.1(2) y
O1 P1 C5 C11 76.9(2) y
C4 P1 C5 C11 -175.2(2) y
NI1 P1 C5 C11 -39.7(2) y
O1 P1 C5 C10 -158.9(2) y
C4 P1 C5 C10 -51.0(2) y
NI1 P1 C5 C10 84.5(2) y
O2 P2 C6 C13 161.5(2) y
C7 P2 C6 C13 53.4(3) y
NI1 P2 C6 C13 -82.0(2) y
O2 P2 C6 C12 -74.2(2) y
C7 P2 C6 C12 177.6(2) y
NI1 P2 C6 C12 42.3(3) y
O2 P2 C7 C15 71.0(3) y
C6 P2 C7 C15 176.0(2) y
NI1 P2 C7 C15 -46.6(3) y
O2 P2 C7 C14 -54.3(3) y
C6 P2 C7 C14 50.8(3) y
NI1 P2 C7 C14 -171.8(2) y
